data_7718083
loop_
_publ_author_name
'Seuffert, Marcel T.'
'Sedykh, Alexander E.'
'Sch&#xe4;fer, Thomas C'
'Becker, Jonathan'
'M&#xfc;ller-Buschbaum, Klaus'

_publ_section_title
;
 Homoleptic coordination polymers and complexes of transition metals with
 2-(1,2,4-1<i>H</i>-triazol-3-yl) pyridine and tuning towards white-light
 emission.
;
_journal_issue 12
_journal_name_full 'Dalton transactions (Cambridge, England : 2003)'
_journal_page_first 5075
_journal_page_last 5090
_journal_paper_doi 10.1039/d4dt03149k
_journal_volume 54
_journal_year 2025
_chemical_formula_moiety 'C14 H12 Cl2 N8 Zn'
_chemical_formula_sum 'C14 H12 Cl2 N8 Zn'
_chemical_formula_weight 428.59
_space_group_crystal_system triclinic
_space_group_IT_number 2
_space_group_name_Hall '-P 1'
_space_group_name_H-M_alt 'P -1'
_atom_sites_solution_hydrogens geom
_atom_sites_solution_primary dual
_atom_sites_solution_secondary difmap
_audit_creation_method SHELXL-2018/3
_audit_update_record
;
2025-01-23 deposited with the CCDC.	2025-02-18 downloaded from the CCDC.
;
_cell_angle_alpha 80.982(4)
_cell_angle_beta 71.419(4)
_cell_angle_gamma 65.979(4)
_cell_formula_units_Z 1
_cell_length_a 6.4659(7)
_cell_length_b 7.9252(9)
_cell_length_c 9.0673(10)
_cell_measurement_reflns_used 9997
_cell_measurement_temperature 100(2)
_cell_measurement_theta_max 32.04
_cell_measurement_theta_min 2.37
_cell_volume 402.08(8)
_computing_cell_refinement 'SAINT v8.40b (Bruker AXS Inc., 2019)'
_computing_data_collection 'APEX4 v2021.4-0 (Bruker AXS Inc., 2021)'
_computing_data_reduction 'SAINT v8.40b (Bruker AXS Inc., 2019)'
_computing_molecular_graphics shelXle
_computing_publication_material 'SHELXL-2018/3 (Sheldrick, 2018)'
_computing_structure_refinement 'SHELXL-2018/3 (Sheldrick, 2018)'
_computing_structure_solution 'SHELXT 2018/2 (Sheldrick, 2018)'
_diffrn_ambient_temperature 100(2)
_diffrn_detector_area_resol_mean 7.4
_diffrn_measured_fraction_theta_full 1.000
_diffrn_measured_fraction_theta_max 1.000
_diffrn_measurement_device_type 'Bruker PHOTON III C14'
_diffrn_measurement_method '\f and \w scans'
_diffrn_radiation_monochromator 'Incoatec I\mS multilayer optics'
_diffrn_radiation_source 'I\mS micro-focus sealed tube'
_diffrn_radiation_type MoK\a
_diffrn_radiation_wavelength 0.71073
_diffrn_reflns_av_R_equivalents 0.0499
_diffrn_reflns_av_unetI/netI 0.0266
_diffrn_reflns_Laue_measured_fraction_full 1.000
_diffrn_reflns_Laue_measured_fraction_max 1.000
_diffrn_reflns_limit_h_max 9
_diffrn_reflns_limit_h_min -9
_diffrn_reflns_limit_k_max 11
_diffrn_reflns_limit_k_min -11
_diffrn_reflns_limit_l_max 13
_diffrn_reflns_limit_l_min -13
_diffrn_reflns_number 24602
_diffrn_reflns_point_group_measured_fraction_full 1.000
_diffrn_reflns_point_group_measured_fraction_max 1.000
_diffrn_reflns_theta_full 25.242
_diffrn_reflns_theta_max 31.501
_diffrn_reflns_theta_min 2.371
_diffrn_source 'I\mS micro-focus sealed tube, multilayer optics'
_exptl_absorpt_coefficient_mu 1.876
_exptl_absorpt_correction_T_max 0.7254
_exptl_absorpt_correction_T_min 0.6415
_exptl_absorpt_correction_type multi-scan
_exptl_absorpt_process_details SADABS-2016/2
_exptl_crystal_colour colourless
_exptl_crystal_density_diffrn 1.770
_exptl_crystal_density_method 'not measured'
_exptl_crystal_description block
_exptl_crystal_F_000 216
_exptl_crystal_size_max 0.414
_exptl_crystal_size_mid 0.183
_exptl_crystal_size_min 0.111
_refine_diff_density_max 0.384
_refine_diff_density_min -0.495
_refine_diff_density_rms 0.112
_refine_ls_extinction_method none
_refine_ls_goodness_of_fit_ref 1.090
_refine_ls_hydrogen_treatment mixed
_refine_ls_matrix_type full
_refine_ls_number_parameters 116
_refine_ls_number_reflns 2684
_refine_ls_number_restraints 0
_refine_ls_restrained_S_all 1.090
_refine_ls_R_factor_all 0.0307
_refine_ls_R_factor_gt 0.0245
_refine_ls_shift/su_max 0.001
_refine_ls_shift/su_mean 0.000
_refine_ls_structure_factor_coef Fsqd
_refine_ls_weighting_details 'w=1/[\s^2^(Fo^2^)+(0.0276P)^2^+0.2137P] where P=(Fo^2^+2Fc^2^)/3'
_refine_ls_weighting_scheme calc
_refine_ls_wR_factor_gt 0.0593
_refine_ls_wR_factor_ref 0.0621
_reflns_Friedel_coverage 0.000
_reflns_number_gt 2393
_reflns_number_total 2684
_reflns_threshold_expression 'I > 2\s(I)'
_cod_data_source_file d4dt03149k2.cif
_cod_data_source_block ZnCl2(Hpt)2
_cod_depositor_comments
;
The following automatic conversions were performed:

data item '_atom_sites_solution_secondary' value 'diffmap' was
changed to 'difmap'.

Automatic conversion script
Id: cif_fix_values 8170 2020-07-09 18:12:32Z antanas 

 Adding full bibliography for 7718082--7718095.cif.
;
_cod_database_code 7718083
_shelx_shelxl_version_number 2018/3
_shelx_space_group_comment
;
The symmetry employed for this shelxl refinement is uniquely defined
by the following loop, which should always be used as a source of
symmetry information in preference to the above space-group names.
They are only intended as comments.
;
_shelx_estimated_absorpt_t_min 0.511
_shelx_estimated_absorpt_t_max 0.819

loop_
_space_group_symop_operation_xyz
'x, y, z'
'-x, -y, -z'

loop_
_atom_site_label
_atom_site_type_symbol
_atom_site_fract_x
_atom_site_fract_y
_atom_site_fract_z
_atom_site_U_iso_or_equiv
_atom_site_adp_type
_atom_site_occupancy
_atom_site_site_symmetry_order
_atom_site_calc_flag
_atom_site_refinement_flags_posn
_atom_site_refinement_flags_adp
_atom_site_refinement_flags_occupancy
_atom_site_disorder_assembly
_atom_site_disorder_group
Zn1 Zn 0.500000 0.500000 0.500000 0.00820(6) Uani 1 2 d S . P . .
Cl2 Cl 0.65285(5) 0.73471(4) 0.33017(3) 0.00939(7) Uani 1 1 d . . . . .
N1_1 N 0.46227(18) 0.41560(15) 0.30028(13) 0.00841(19) Uani 1 1 d . . . . .
C2_1 C 0.6448(2) 0.26751(17) 0.22831(15) 0.0088(2) Uani 1 1 d . . . . .
C3_1 C 0.6437(2) 0.18969(18) 0.10174(15) 0.0120(2) Uani 1 1 d . . . . .
H3_1 H 0.774282 0.084062 0.054724 0.014 Uiso 1 1 calc R U . . .
C4_1 C 0.4474(2) 0.26971(19) 0.04535(16) 0.0133(2) Uani 1 1 d . . . . .
H4_1 H 0.441509 0.219891 -0.041262 0.016 Uiso 1 1 calc R U . . .
C5_1 C 0.2602(2) 0.42342(19) 0.11758(16) 0.0130(2) Uani 1 1 d . . . . .
H5_1 H 0.124474 0.481048 0.080837 0.016 Uiso 1 1 calc R U . . .
C6_1 C 0.2743(2) 0.49191(18) 0.24453(16) 0.0113(2) Uani 1 1 d . . . . .
H6_1 H 0.145442 0.597076 0.293800 0.014 Uiso 1 1 calc R U . . .
C7_1 C 0.8473(2) 0.19939(17) 0.29264(14) 0.0084(2) Uani 1 1 d . . . . .
N8_1 N 1.04821(19) 0.05882(15) 0.23889(13) 0.0106(2) Uani 1 1 d . . . . .
N9_1 N 1.1766(2) 0.05590(15) 0.33282(13) 0.0101(2) Uani 1 1 d . . . . .
H9_1 H 1.314(3) -0.0191(18) 0.3267(2) 0.012 Uiso 1 1 calc R U . . .
C10_1 C 1.0539(2) 0.18942(17) 0.43621(15) 0.0096(2) Uani 1 1 d . . . . .
H10_1 H 1.109432 0.213141 0.512883 0.012 Uiso 1 1 calc R U . . .
N11_1 N 0.84145(18) 0.28408(14) 0.41491(12) 0.00812(19) Uani 1 1 d . . . . .

loop_
_atom_site_aniso_label
_atom_site_aniso_U_11
_atom_site_aniso_U_22
_atom_site_aniso_U_33
_atom_site_aniso_U_23
_atom_site_aniso_U_13
_atom_site_aniso_U_12
Zn1 0.00667(10) 0.00870(10) 0.00844(10) -0.00330(7) -0.00382(7) 0.00018(7)
Cl2 0.00735(13) 0.00957(13) 0.01102(14) -0.00044(10) -0.00424(10) -0.00171(10)
N1_1 0.0069(4) 0.0095(5) 0.0082(5) -0.0011(4) -0.0027(4) -0.0018(4)
C2_1 0.0085(5) 0.0095(5) 0.0078(5) -0.0006(4) -0.0023(4) -0.0028(4)
C3_1 0.0129(6) 0.0134(6) 0.0095(6) -0.0035(4) -0.0027(4) -0.0041(5)
C4_1 0.0153(6) 0.0189(6) 0.0092(6) -0.0017(5) -0.0047(5) -0.0086(5)
C5_1 0.0124(6) 0.0174(6) 0.0118(6) 0.0024(5) -0.0076(5) -0.0062(5)
C6_1 0.0090(5) 0.0125(6) 0.0116(6) -0.0005(4) -0.0044(4) -0.0022(4)
C7_1 0.0080(5) 0.0084(5) 0.0082(5) -0.0015(4) -0.0023(4) -0.0022(4)
N8_1 0.0086(5) 0.0106(5) 0.0117(5) -0.0018(4) -0.0038(4) -0.0015(4)
N9_1 0.0069(5) 0.0098(5) 0.0116(5) -0.0003(4) -0.0036(4) -0.0004(4)
C10_1 0.0092(5) 0.0098(5) 0.0096(5) 0.0003(4) -0.0039(4) -0.0026(4)
N11_1 0.0073(4) 0.0086(4) 0.0080(5) -0.0014(4) -0.0023(4) -0.0020(4)

loop_
_atom_type_symbol
_atom_type_description
_atom_type_scat_dispersion_real
_atom_type_scat_dispersion_imag
_atom_type_scat_source
C C 0.0033 0.0016 'International Tables Vol C Tables 4.2.6.8 and 6.1.1.4'
H H 0.0000 0.0000 'International Tables Vol C Tables 4.2.6.8 and 6.1.1.4'
N N 0.0061 0.0033 'International Tables Vol C Tables 4.2.6.8 and 6.1.1.4'
Cl Cl 0.1484 0.1585 'International Tables Vol C Tables 4.2.6.8 and 6.1.1.4'
Zn Zn 0.2839 1.4301 'International Tables Vol C Tables 4.2.6.8 and 6.1.1.4'

loop_
_geom_angle_atom_site_label_1
_geom_angle_atom_site_label_2
_geom_angle_atom_site_label_3
_geom_angle
_geom_angle_site_symmetry_1
_geom_angle_site_symmetry_3
_geom_angle_publ_flag
N1_1 Zn1 N1_1 180.0 2_666 . ?
N1_1 Zn1 N11_1 101.55(4) 2_666 . ?
N1_1 Zn1 N11_1 78.44(4) . . ?
N1_1 Zn1 N11_1 78.45(4) 2_666 2_666 ?
N1_1 Zn1 N11_1 101.55(4) . 2_666 ?
N11_1 Zn1 N11_1 180.0 . 2_666 ?
N1_1 Zn1 Cl2 89.66(3) 2_666 2_666 ?
N1_1 Zn1 Cl2 90.34(3) . 2_666 ?
N11_1 Zn1 Cl2 90.34(3) . 2_666 ?
N11_1 Zn1 Cl2 89.67(3) 2_666 2_666 ?
N1_1 Zn1 Cl2 90.34(3) 2_666 . ?
N1_1 Zn1 Cl2 89.66(3) . . ?
N11_1 Zn1 Cl2 89.66(3) . . ?
N11_1 Zn1 Cl2 90.33(3) 2_666 . ?
Cl2 Zn1 Cl2 180.0 2_666 . ?
C6_1 N1_1 C2_1 118.05(11) . . ?
C6_1 N1_1 Zn1 126.36(9) . . ?
C2_1 N1_1 Zn1 115.56(8) . . ?
N1_1 C2_1 C3_1 122.84(12) . . ?
N1_1 C2_1 C7_1 114.09(11) . . ?
C3_1 C2_1 C7_1 123.05(11) . . ?
C2_1 C3_1 C4_1 118.56(12) . . ?
C2_1 C3_1 H3_1 120.7 . . ?
C4_1 C3_1 H3_1 120.7 . . ?
C5_1 C4_1 C3_1 118.91(12) . . ?
C5_1 C4_1 H4_1 120.5 . . ?
C3_1 C4_1 H4_1 120.5 . . ?
C4_1 C5_1 C6_1 118.99(12) . . ?
C4_1 C5_1 H5_1 120.5 . . ?
C6_1 C5_1 H5_1 120.5 . . ?
N1_1 C6_1 C5_1 122.65(12) . . ?
N1_1 C6_1 H6_1 118.7 . . ?
C5_1 C6_1 H6_1 118.7 . . ?
N8_1 C7_1 N11_1 114.30(11) . . ?
N8_1 C7_1 C2_1 125.00(11) . . ?
N11_1 C7_1 C2_1 120.67(11) . . ?
C7_1 N8_1 N9_1 102.11(10) . . ?
C10_1 N9_1 N8_1 111.04(11) . . ?
C10_1 N9_1 H9_1 124.5 . . ?
N8_1 N9_1 H9_1 124.5 . . ?
N11_1 C10_1 N9_1 109.24(11) . . ?
N11_1 C10_1 H10_1 125.4 . . ?
N9_1 C10_1 H10_1 125.4 . . ?
C10_1 N11_1 C7_1 103.31(10) . . ?
C10_1 N11_1 Zn1 145.78(9) . . ?
C7_1 N11_1 Zn1 110.81(8) . . ?

loop_
_geom_bond_atom_site_label_1
_geom_bond_atom_site_label_2
_geom_bond_distance
_geom_bond_site_symmetry_2
_geom_bond_publ_flag
Zn1 N1_1 2.1402(11) 2_666 ?
Zn1 N1_1 2.1402(11) . ?
Zn1 N11_1 2.1565(10) . ?
Zn1 N11_1 2.1565(10) 2_666 ?
Zn1 Cl2 2.5371(4) 2_666 ?
Zn1 Cl2 2.5371(4) . ?
N1_1 C6_1 1.3401(16) . ?
N1_1 C2_1 1.3484(16) . ?
C2_1 C3_1 1.3886(17) . ?
C2_1 C7_1 1.4689(17) . ?
C3_1 C4_1 1.3898(19) . ?
C3_1 H3_1 0.9500 . ?
C4_1 C5_1 1.386(2) . ?
C4_1 H4_1 0.9500 . ?
C5_1 C6_1 1.3894(18) . ?
C5_1 H5_1 0.9500 . ?
C6_1 H6_1 0.9500 . ?
C7_1 N8_1 1.3247(16) . ?
C7_1 N11_1 1.3665(16) . ?
N8_1 N9_1 1.3581(15) . ?
N9_1 C10_1 1.3347(17) . ?
N9_1 H9_1 0.832(19) . ?
C10_1 N11_1 1.3311(16) . ?
C10_1 H10_1 0.9500 . ?
